data_4341984
loop_
_publ_author_name
'Boiocchi, Massimo'
'Licchelli, Maurizio'
'Milani, Michele'
'Poggi, Antonio'
'Sacchi, Donatella'

_publ_contact_author
;
  Maurizio Licchelli
  Dipartimento di Chimica Generale
  University of Pavia
  via Taramelli 12, I-27100 Pavia, ITALY
;
_publ_section_title
;
 Oxo-anion recognition by mono- and bisurea pendant-arm macrocyclic
 complexes.
;
_journal_issue 1
_journal_name_full 'Inorganic chemistry'
_journal_page_first 47
_journal_page_last 58
_journal_paper_doi 10.1021/ic501527k
_journal_volume 54
_journal_year 2015
_chemical_formula_moiety 'C26 H40 Cu N12 O6, 2 (Cl O4)'
_chemical_formula_sum 'C26 H40 Cl2 Cu N12 O14'
_chemical_formula_weight 879.15
_chemical_name_common
;
(3,10-bis(2-(3-(4-nitrophenyl)urea)ethyl)-1,3,5,8,10,12-hexa-
azacyclotetradecane)-copper(ii) diperchlorate
;
_chemical_name_systematic
;
 ?
;
_space_group_IT_number 2
_symmetry_cell_setting triclinic
_symmetry_Int_Tables_number 2
_symmetry_space_group_name_Hall '-P 1'
_symmetry_space_group_name_H-M 'P -1'
_atom_sites_solution_hydrogens geom
_atom_sites_solution_primary direct
_atom_sites_solution_secondary difmap
_audit_creation_method SHELXL-97
_cell_angle_alpha 76.59(5)
_cell_angle_beta 75.01(5)
_cell_angle_gamma 68.05(4)
_cell_formula_units_Z 1
_cell_length_a 8.153(4)
_cell_length_b 9.129(6)
_cell_length_c 13.618(7)
_cell_measurement_reflns_used 25
_cell_measurement_temperature 293(2)
_cell_measurement_theta_max 11
_cell_measurement_theta_min 5
_cell_volume 897.7(9)
_computing_cell_refinement 'CAD4 Express (Enraf Nonius, 1994)'
_computing_data_collection 'CAD4 Express (Enraf Nonius, 1994)'
_computing_data_reduction 'PROFIT (Streltsov & Zavodnik, 1989)'
_computing_molecular_graphics 'MERCURY (Macrae et al.2008)'
_computing_publication_material 'WinGX publication routines (Farrugia, 1999)'
_computing_structure_refinement 'SHELXL-97 (Sheldrick, 2008)'
_computing_structure_solution 'SIR-97 (Altomare et al., 1999)'
_diffrn_ambient_temperature 293(2)
_diffrn_measured_fraction_theta_full 0.999
_diffrn_measured_fraction_theta_max 0.999
_diffrn_measurement_device_type 'Enraf-Nonius CAD4'
_diffrn_measurement_method 'profiled omega scans'
_diffrn_radiation_monochromator graphite
_diffrn_radiation_source 'fine-focus sealed tube'
_diffrn_radiation_type MoK\a
_diffrn_radiation_wavelength 0.71073
_diffrn_reflns_av_R_equivalents 0.0361
_diffrn_reflns_av_sigmaI/netI 0.0785
_diffrn_reflns_limit_h_max 9
_diffrn_reflns_limit_h_min 0
_diffrn_reflns_limit_k_max 10
_diffrn_reflns_limit_k_min -10
_diffrn_reflns_limit_l_max 16
_diffrn_reflns_limit_l_min -15
_diffrn_reflns_number 3415
_diffrn_reflns_theta_full 25.01
_diffrn_reflns_theta_max 25.01
_diffrn_reflns_theta_min 1.57
_diffrn_standards_decay_% 0
_diffrn_standards_interval_time 300
_diffrn_standards_number 3
_exptl_absorpt_coefficient_mu 0.841
_exptl_absorpt_correction_T_max 0.879
_exptl_absorpt_correction_T_min 0.823
_exptl_absorpt_correction_type psi-scan
_exptl_absorpt_process_details
;
North A.C.T., Phillips D.C. & Mathews F.S. (1968) Acta. Cryst. A24, 351
;
_exptl_crystal_colour red
_exptl_crystal_density_diffrn 1.626
_exptl_crystal_density_method 'not measured'
_exptl_crystal_description block
_exptl_crystal_F_000 455
_exptl_crystal_size_max 0.35
_exptl_crystal_size_mid 0.22
_exptl_crystal_size_min 0.12
_refine_diff_density_max 0.799
_refine_diff_density_min -0.634
_refine_diff_density_rms 0.096
_refine_ls_extinction_method none
_refine_ls_goodness_of_fit_ref 1.103
_refine_ls_hydrogen_treatment mixed
_refine_ls_matrix_type full
_refine_ls_number_parameters 262
_refine_ls_number_reflns 3162
_refine_ls_number_restraints 4
_refine_ls_restrained_S_all 1.102
_refine_ls_R_factor_all 0.1185
_refine_ls_R_factor_gt 0.0837
_refine_ls_shift/su_max 0.022
_refine_ls_shift/su_mean 0.001
_refine_ls_structure_factor_coef Fsqd
_refine_ls_weighting_details 'calc w=1/[\s^2^(Fo^2^)+(0.0500P)^2^+3.6059P] where P=(Fo^2^+2Fc^2^)/3'
_refine_ls_weighting_scheme calc
_refine_ls_wR_factor_gt 0.1743
_refine_ls_wR_factor_ref 0.2039
_reflns_number_gt 2321
_reflns_number_total 3162
_reflns_threshold_expression >2\s(I)
_cod_data_source_file ic501527k_si_002.cif
_cod_data_source_block '[3]_ClO4'
_cod_depositor_comments
;
The following automatic conversions were performed:

'_exptl_absorpt_correction_type' value 'PSI-SCAN' changed to
'psi-scan' according to
/home/saulius/struct/COD-crude-data--automatic-downloads/rss-feeds/ACS/lib/dictionaries/cif_core.dic
dictionary named 'cif_core.dic' version 2.4.2 from 2011-04-26.

Automatic conversion script
Id: cif_fix_values 2935 2014-11-11 08:27:57Z andrius 

 Adding full bibliography for 4341984--4341986.cif.
;
_cod_database_code 4341984

loop_
_symmetry_equiv_pos_as_xyz
'x, y, z'
'-x, -y, -z'

loop_
_atom_site_label
_atom_site_type_symbol
_atom_site_fract_x
_atom_site_fract_y
_atom_site_fract_z
_atom_site_U_iso_or_equiv
_atom_site_adp_type
_atom_site_occupancy
_atom_site_symmetry_multiplicity
_atom_site_calc_flag
_atom_site_refinement_flags
Cu1 Cu 0.0000 0.5000 0.5000 0.0378(3) Uani 1 2 d S
C1 C -0.2559(10) 0.5280(9) 0.6865(6) 0.0491(18) Uani 1 1 d .
H1A H -0.3590 0.6030 0.6580 0.059 Uiso 1 1 calc R
H1B H -0.2825 0.5280 0.7602 0.059 Uiso 1 1 calc R
C2 C -0.1234(10) 0.7447(8) 0.6395(6) 0.0491(18) Uani 1 1 d .
H2A H -0.2263 0.8098 0.6077 0.059 Uiso 1 1 calc R
H2B H -0.1540 0.7625 0.7104 0.059 Uiso 1 1 calc R
C3 C 0.0766(10) 0.7966(8) 0.4799(6) 0.0473(17) Uani 1 1 d .
H3A H 0.1611 0.8543 0.4516 0.057 Uiso 1 1 calc R
H3B H -0.0296 0.8535 0.4495 0.057 Uiso 1 1 calc R
C4 C 0.2164(10) 0.6363(9) 0.3361(5) 0.0489(18) Uani 1 1 d .
H4A H 0.3228 0.6678 0.3111 0.059 Uiso 1 1 calc R
H4B H 0.1207 0.7127 0.3020 0.059 Uiso 1 1 calc R
C5 C 0.1736(10) 0.7597(10) 0.6419(6) 0.057(2) Uani 1 1 d .
H5A H 0.2709 0.7907 0.5950 0.069 Uiso 1 1 calc R
H5B H 0.2188 0.6451 0.6633 0.069 Uiso 1 1 calc R
C6 C 0.1171(10) 0.8427(10) 0.7352(6) 0.056(2) Uani 1 1 d .
H6A H 0.0174 0.9409 0.7249 0.067 Uiso 1 1 calc R
H6B H 0.0756 0.7747 0.7949 0.067 Uiso 1 1 calc R
C7 C 0.3481(11) 0.8075(9) 0.8336(6) 0.0520(19) Uani 1 1 d .
C8 C 0.5843(10) 0.8263(9) 0.9102(5) 0.0497(18) Uani 1 1 d .
C9 C 0.6155(13) 0.6833(11) 0.9754(7) 0.070(2) Uani 1 1 d .
H9 H 0.5558 0.6140 0.9758 0.084 Uiso 1 1 calc R
C10 C 0.7358(14) 0.6429(12) 1.0403(7) 0.078(3) Uani 1 1 d .
H10 H 0.7556 0.5469 1.0852 0.093 Uiso 1 1 calc R
C11 C 0.8266(11) 0.7441(12) 1.0388(6) 0.064(2) Uani 1 1 d .
C12 C 0.7985(11) 0.8871(11) 0.9741(6) 0.063(2) Uani 1 1 d .
H12 H 0.8582 0.9561 0.9745 0.075 Uiso 1 1 calc R
C13 C 0.6795(11) 0.9267(10) 0.9083(6) 0.058(2) Uani 1 1 d .
H13 H 0.6627 1.0214 0.8621 0.070 Uiso 1 1 calc R
N1 N -0.0920(8) 0.5738(7) 0.6381(4) 0.0415(13) Uani 1 1 d D
H1N H 0.003(6) 0.514(7) 0.675(5) 0.050 Uiso 1 1 d D
N2 N 0.0261(8) 0.7978(7) 0.5880(5) 0.0474(15) Uani 1 1 d .
N3 N 0.1605(7) 0.6330(7) 0.4492(4) 0.0387(13) Uani 1 1 d D
H3N H 0.272(5) 0.585(7) 0.473(5) 0.046 Uiso 1 1 d D
N4 N 0.2631(11) 0.8793(9) 0.7545(6) 0.073(2) Uani 1 1 d D
H4N H 0.277(12) 0.976(6) 0.714(6) 0.088 Uiso 1 1 d D
N5 N 0.4681(10) 0.8773(8) 0.8403(5) 0.0579(17) Uani 1 1 d D
H5N H 0.444(11) 0.983(4) 0.803(5) 0.070 Uiso 1 1 d D
N6 N 0.9534(12) 0.6975(13) 1.1079(6) 0.085(3) Uani 1 1 d .
O1 O 0.3251(11) 0.6927(9) 0.8886(6) 0.101(3) Uani 1 1 d .
O2 O 0.9906(12) 0.5606(11) 1.1559(6) 0.114(3) Uani 1 1 d .
O3 O 1.0108(11) 0.7980(12) 1.1175(6) 0.112(3) Uani 1 1 d .
Cl1 Cl 0.3970(2) 0.2374(2) 0.61291(16) 0.0565(5) Uani 1 1 d .
O4 O 0.5165(13) 0.0987(11) 0.6017(16) 0.256(10) Uani 1 1 d .
O5 O 0.391(3) 0.232(3) 0.7115(9) 0.287(12) Uani 1 1 d .
O6 O 0.2320(10) 0.2504(9) 0.6005(8) 0.129(3) Uani 1 1 d .
O7 O 0.4555(9) 0.3622(8) 0.5554(6) 0.094(2) Uani 1 1 d .

loop_
_atom_site_aniso_label
_atom_site_aniso_U_11
_atom_site_aniso_U_22
_atom_site_aniso_U_33
_atom_site_aniso_U_23
_atom_site_aniso_U_13
_atom_site_aniso_U_12
Cu1 0.0387(7) 0.0413(7) 0.0393(7) -0.0071(5) -0.0124(5) -0.0160(5)
C1 0.049(4) 0.059(5) 0.045(4) -0.009(3) -0.010(3) -0.023(4)
C2 0.050(4) 0.044(4) 0.059(5) -0.018(4) -0.013(4) -0.014(3)
C3 0.053(4) 0.044(4) 0.054(4) 0.000(3) -0.026(4) -0.021(3)
C4 0.053(4) 0.065(5) 0.041(4) 0.000(3) -0.012(3) -0.036(4)
C5 0.053(5) 0.067(5) 0.067(5) -0.026(4) -0.016(4) -0.025(4)
C6 0.055(5) 0.066(5) 0.055(5) -0.020(4) -0.017(4) -0.016(4)
C7 0.066(5) 0.051(5) 0.049(4) -0.016(4) -0.017(4) -0.022(4)
C8 0.061(5) 0.049(4) 0.040(4) -0.007(3) -0.014(4) -0.017(4)
C9 0.097(7) 0.062(5) 0.066(6) -0.003(4) -0.032(5) -0.036(5)
C10 0.103(8) 0.070(6) 0.067(6) 0.003(5) -0.043(6) -0.026(6)
C11 0.059(5) 0.086(6) 0.049(5) -0.015(5) -0.023(4) -0.016(5)
C12 0.059(5) 0.091(7) 0.050(5) -0.018(5) -0.009(4) -0.034(5)
C13 0.063(5) 0.074(6) 0.042(4) -0.001(4) -0.009(4) -0.033(4)
N1 0.043(3) 0.048(3) 0.042(3) -0.012(3) -0.013(3) -0.018(3)
N2 0.047(3) 0.050(4) 0.054(4) -0.020(3) -0.012(3) -0.017(3)
N3 0.035(3) 0.046(3) 0.041(3) -0.007(3) -0.013(2) -0.016(3)
N4 0.103(6) 0.078(5) 0.070(5) 0.003(4) -0.046(5) -0.055(5)
N5 0.082(5) 0.052(4) 0.055(4) -0.005(3) -0.029(4) -0.031(4)
N6 0.080(6) 0.114(8) 0.060(5) -0.017(5) -0.030(4) -0.017(6)
O1 0.123(6) 0.106(6) 0.105(6) 0.042(5) -0.062(5) -0.082(5)
O2 0.134(7) 0.112(7) 0.092(6) -0.006(5) -0.069(5) -0.011(5)
O3 0.114(6) 0.157(8) 0.096(6) -0.012(5) -0.060(5) -0.060(6)
Cl1 0.0454(11) 0.0604(12) 0.0664(13) 0.0098(10) -0.0239(9) -0.0233(9)
O4 0.077(6) 0.068(6) 0.50(3) 0.025(10) 0.050(10) 0.001(5)
O5 0.41(3) 0.51(3) 0.101(9) 0.084(13) -0.106(12) -0.36(3)
O6 0.085(5) 0.099(6) 0.232(11) 0.007(6) -0.088(6) -0.045(5)
O7 0.068(4) 0.082(5) 0.133(6) 0.042(4) -0.050(4) -0.042(4)

loop_
_atom_type_symbol
_atom_type_description
_atom_type_scat_dispersion_real
_atom_type_scat_dispersion_imag
_atom_type_scat_source
C C 0.0033 0.0016 'International Tables Vol C Tables 4.2.6.8 and 6.1.1.4'
H H 0.0000 0.0000 'International Tables Vol C Tables 4.2.6.8 and 6.1.1.4'
Cl Cl 0.1484 0.1585 'International Tables Vol C Tables 4.2.6.8 and 6.1.1.4'
Cu Cu 0.3201 1.2651 'International Tables Vol C Tables 4.2.6.8 and 6.1.1.4'
N N 0.0061 0.0033 'International Tables Vol C Tables 4.2.6.8 and 6.1.1.4'
O O 0.0106 0.0060 'International Tables Vol C Tables 4.2.6.8 and 6.1.1.4'

loop_
_geom_angle_atom_site_label_1
_geom_angle_atom_site_label_2
_geom_angle_atom_site_label_3
_geom_angle
_geom_angle_site_symmetry_1
_geom_angle_site_symmetry_3
N3 Cu1 N3 180.000(1) 2_566 .
N3 Cu1 N1 94.0(2) 2_566 2_566
N3 Cu1 N1 86.0(2) . 2_566
N3 Cu1 N1 86.0(2) 2_566 .
N3 Cu1 N1 94.0(2) . .
N1 Cu1 N1 180.000(1) 2_566 .
N1 C1 C4 107.0(6) . 2_566
N1 C1 H1A 110.3 . .
C4 C1 H1A 110.3 2_566 .
N1 C1 H1B 110.3 . .
C4 C1 H1B 110.3 2_566 .
H1A C1 H1B 108.6 . .
N2 C2 N1 114.9(6) . .
N2 C2 H2A 108.5 . .
N1 C2 H2A 108.5 . .
N2 C2 H2B 108.5 . .
N1 C2 H2B 108.5 . .
H2A C2 H2B 107.5 . .
N2 C3 N3 114.5(6) . .
N2 C3 H3A 108.6 . .
N3 C3 H3A 108.6 . .
N2 C3 H3B 108.6 . .
N3 C3 H3B 108.6 . .
H3A C3 H3B 107.6 . .
N3 C4 C1 108.1(6) . 2_566
N3 C4 H4A 110.1 . .
C1 C4 H4A 110.1 2_566 .
N3 C4 H4B 110.1 . .
C1 C4 H4B 110.1 2_566 .
H4A C4 H4B 108.4 . .
N2 C5 C6 112.7(6) . .
N2 C5 H5A 109.1 . .
C6 C5 H5A 109.1 . .
N2 C5 H5B 109.1 . .
C6 C5 H5B 109.1 . .
H5A C5 H5B 107.8 . .
N4 C6 C5 112.1(7) . .
N4 C6 H6A 109.2 . .
C5 C6 H6A 109.2 . .
N4 C6 H6B 109.2 . .
C5 C6 H6B 109.2 . .
H6A C6 H6B 107.9 . .
O1 C7 N4 122.3(8) . .
O1 C7 N5 124.8(8) . .
N4 C7 N5 112.9(7) . .
C9 C8 N5 124.4(7) . .
C9 C8 C13 119.3(8) . .
N5 C8 C13 116.2(7) . .
C8 C9 C10 119.8(9) . .
C8 C9 H9 120.1 . .
C10 C9 H9 120.1 . .
C11 C10 C9 120.3(9) . .
C11 C10 H10 119.9 . .
C9 C10 H10 119.9 . .
C12 C11 C10 121.1(8) . .
C12 C11 N6 120.0(9) . .
C10 C11 N6 118.9(9) . .
C11 C12 C13 118.6(8) . .
C11 C12 H12 120.7 . .
C13 C12 H12 120.7 . .
C12 C13 C8 120.9(8) . .
C12 C13 H13 119.6 . .
C8 C13 H13 119.6 . .
C2 N1 C1 112.5(6) . .
C2 N1 Cu1 116.5(5) . .
C1 N1 Cu1 107.1(4) . .
C2 N1 H1N 106(4) . .
C1 N1 H1N 110(4) . .
Cu1 N1 H1N 104(4) . .
C3 N2 C2 116.0(6) . .
C3 N2 C5 115.7(6) . .
C2 N2 C5 118.4(6) . .
C4 N3 C3 113.0(6) . .
C4 N3 Cu1 107.2(4) . .
C3 N3 Cu1 113.4(4) . .
C4 N3 H3N 104(4) . .
C3 N3 H3N 107(4) . .
Cu1 N3 H3N 113(4) . .
C7 N4 C6 124.8(7) . .
C7 N4 H4N 121(6) . .
C6 N4 H4N 113(6) . .
C7 N5 C8 127.2(7) . .
C7 N5 H5N 112(5) . .
C8 N5 H5N 119(5) . .
O3 N6 O2 124.1(9) . .
O3 N6 C11 118.0(10) . .
O2 N6 C11 117.9(10) . .
O4 Cl1 O5 98.1(12) . .
O4 Cl1 O6 113.6(8) . .
O5 Cl1 O6 108.7(9) . .
O4 Cl1 O7 112.8(6) . .
O5 Cl1 O7 109.5(8) . .
O6 Cl1 O7 113.1(5) . .

loop_
_geom_bond_atom_site_label_1
_geom_bond_atom_site_label_2
_geom_bond_distance
_geom_bond_site_symmetry_2
Cu1 N3 1.999(5) 2_566
Cu1 N3 1.999(5) .
Cu1 N1 2.009(6) 2_566
Cu1 N1 2.009(6) .
C1 N1 1.494(9) .
C1 C4 1.499(10) 2_566
C1 H1A 0.9700 .
C1 H1B 0.9700 .
C2 N2 1.433(9) .
C2 N1 1.487(8) .
C2 H2A 0.9700 .
C2 H2B 0.9700 .
C3 N2 1.424(9) .
C3 N3 1.500(9) .
C3 H3A 0.9700 .
C3 H3B 0.9700 .
C4 N3 1.486(8) .
C4 C1 1.499(10) 2_566
C4 H4A 0.9700 .
C4 H4B 0.9700 .
C5 N2 1.460(9) .
C5 C6 1.510(10) .
C5 H5A 0.9700 .
C5 H5B 0.9700 .
C6 N4 1.449(10) .
C6 H6A 0.9700 .
C6 H6B 0.9700 .
C7 O1 1.185(9) .
C7 N4 1.337(10) .
C7 N5 1.383(9) .
C8 C9 1.374(11) .
C8 N5 1.397(9) .
C8 C13 1.398(10) .
C9 C10 1.380(12) .
C9 H9 0.9300 .
C10 C11 1.377(12) .
C10 H10 0.9300 .
C11 C12 1.371(12) .
C11 N6 1.458(11) .
C12 C13 1.383(11) .
C12 H12 0.9300 .
C13 H13 0.9300 .
N1 H1N 0.959(10) .
N3 H3N 0.956(10) .
N4 H4N 0.958(10) .
N5 H5N 0.956(10) .
N6 O3 1.219(11) .
N6 O2 1.234(11) .
Cl1 O4 1.291(9) .
Cl1 O5 1.322(12) .
Cl1 O6 1.357(7) .
Cl1 O7 1.392(6) .
